data_7717597
loop_
_publ_author_name
'L\"uckert, Paula L.'
'Gilmer, Jannik'
'Virovets, Alexander'
'Lerner, Hans-Wolfram'
'Wagner, Matthias'

_publ_section_title
;
 Donor-free 9-aluminafluorenes: molecular structures and reactivity
;
_journal_name_full 'Dalton Transactions'
_journal_paper_doi 10.1039/D4DT03148B
_journal_year 2024
_chemical_formula_moiety 'C20 H20 Al Br2 N4, Br [+ solvent]'
_chemical_formula_sum 'C20 H20 Al Br3 N4'
_chemical_formula_weight 583.11
_chemical_properties_physical Air-sensitive,Moisture-sensitive
_space_group_crystal_system orthorhombic
_space_group_IT_number 52
_space_group_name_Hall '-P 2a 2bc'
_space_group_name_H-M_alt 'P n n a'
_atom_sites_solution_hydrogens geom
_atom_sites_solution_primary direct
_atom_sites_solution_secondary difmap
_audit_creation_method SHELXL-2019/3
_audit_update_record
;
2024-10-28 deposited with the CCDC.	2024-12-02 downloaded from the CCDC.
;
_cell_angle_alpha 90
_cell_angle_beta 90
_cell_angle_gamma 90
_cell_formula_units_Z 4
_cell_length_a 14.1189(5)
_cell_length_b 7.9834(3)
_cell_length_c 22.9967(7)
_cell_measurement_reflns_used 8978
_cell_measurement_temperature 173(2)
_cell_measurement_theta_max 26.9930
_cell_measurement_theta_min 2.9580
_cell_volume 2592.12(16)
_computing_cell_refinement 'CrysAlisPro 1.171.42.43a (Rigaku OD, 2022)'
_computing_data_collection 'X-Area (Stoe & Cie, 2001)'
_computing_data_reduction 'CrysAlisPro 1.171.42.43a (Rigaku OD, 2022)'
_computing_publication_material 'IUCr PublCIF online service'
_computing_structure_refinement 'SHELXL-2019/2 (Sheldrick, 2019)'
_computing_structure_solution 'SHELXS (Sheldrick, 2008)'
_diffrn_ambient_temperature 173(2)
_diffrn_detector 'image plate'
_diffrn_detector_area_resol_mean 6.67
_diffrn_detector_type 'STOE image plate (34 cm diameter)'
_diffrn_measured_fraction_theta_full 0.999
_diffrn_measured_fraction_theta_max 0.999
_diffrn_measurement_device '2-circle goniometer'
_diffrn_measurement_device_type 'STOE IPDS II two-circle-diffractometer'
_diffrn_measurement_method \w
_diffrn_radiation_monochromator mirror
_diffrn_radiation_type MoK\a
_diffrn_radiation_wavelength 0.71073
_diffrn_reflns_av_R_equivalents 0.0677
_diffrn_reflns_av_unetI/netI 0.0237
_diffrn_reflns_Laue_measured_fraction_full 0.999
_diffrn_reflns_Laue_measured_fraction_max 0.999
_diffrn_reflns_limit_h_max 17
_diffrn_reflns_limit_h_min -16
_diffrn_reflns_limit_k_max 9
_diffrn_reflns_limit_k_min -9
_diffrn_reflns_limit_l_max 28
_diffrn_reflns_limit_l_min -28
_diffrn_reflns_number 35509
_diffrn_reflns_point_group_measured_fraction_full 0.999
_diffrn_reflns_point_group_measured_fraction_max 0.999
_diffrn_reflns_theta_full 25.242
_diffrn_reflns_theta_max 25.675
_diffrn_reflns_theta_min 2.701
_diffrn_source 'Genix 3D I\mS microfocus X-ray source'
_exptl_absorpt_coefficient_mu 4.714
_exptl_absorpt_correction_T_max 1.00000
_exptl_absorpt_correction_T_min 0.15172
_exptl_absorpt_correction_type multi-scan
_exptl_absorpt_process_details
;
CrysAlisPro 1.171.42.43a (Rigaku Oxford Diffraction, 2022)
Empirical absorption correction using spherical harmonics,
implemented in SCALE3 ABSPACK scaling algorithm.
;
_exptl_crystal_colour colourless
_exptl_crystal_density_diffrn 1.494
_exptl_crystal_description needle
_exptl_crystal_F_000 1144
_exptl_crystal_size_max 0.810
_exptl_crystal_size_mid 0.120
_exptl_crystal_size_min 0.100
_refine_diff_density_max 0.916
_refine_diff_density_min -0.403
_refine_diff_density_rms 0.067
_refine_ls_extinction_method none
_refine_ls_goodness_of_fit_ref 1.054
_refine_ls_hydrogen_treatment constr
_refine_ls_matrix_type full
_refine_ls_number_parameters 132
_refine_ls_number_reflns 2469
_refine_ls_number_restraints 0
_refine_ls_restrained_S_all 1.054
_refine_ls_R_factor_all 0.0381
_refine_ls_R_factor_gt 0.0293
_refine_ls_shift/su_max 0.002
_refine_ls_shift/su_mean 0.000
_refine_ls_structure_factor_coef Fsqd
_refine_ls_weighting_details 'w=1/[\s^2^(Fo^2^)+(0.0330P)^2^+2.7748P] where P=(Fo^2^+2Fc^2^)/3'
_refine_ls_weighting_scheme calc
_refine_ls_wR_factor_gt 0.0706
_refine_ls_wR_factor_ref 0.0744
_reflns_Friedel_coverage 0.000
_reflns_number_gt 2074
_reflns_number_total 2469
_reflns_threshold_expression 'I > 2\s(I)'
_cod_data_source_file d4dt03148b3.cif
_cod_data_source_block 5_Br_wa3248_AV
_cod_original_cell_volume 2592.12(15)
_cod_database_code 7717597
_shelx_shelxl_version_number 2019/3
_shelx_space_group_comment
;
The symmetry employed for this shelxl refinement is uniquely defined
by the following loop, which should always be used as a source of
symmetry information in preference to the above space-group names.
They are only intended as comments.
;
_shelx_estimated_absorpt_t_min 0.115
_shelx_estimated_absorpt_t_max 0.650
_platon_squeeze_void_probe_radius 1.20

loop_
_space_group_symop_operation_xyz
'x, y, z'
'-x+1/2, -y, z'
'-x+1/2, y+1/2, -z+1/2'
'x, -y+1/2, -z+1/2'
'-x, -y, -z'
'x-1/2, y, -z'
'x-1/2, -y-1/2, z-1/2'
'-x, y-1/2, z-1/2'

loop_
_atom_site_label
_atom_site_type_symbol
_atom_site_fract_x
_atom_site_fract_y
_atom_site_fract_z
_atom_site_U_iso_or_equiv
_atom_site_adp_type
_atom_site_occupancy
_atom_site_site_symmetry_order
_atom_site_calc_flag
_atom_site_refinement_flags_posn
_atom_site_refinement_flags_adp
_atom_site_refinement_flags_occupancy
_atom_site_disorder_assembly
_atom_site_disorder_group
Al1 Al 0.750000 0.500000 0.52365(5) 0.0301(3) Uani 1 2 d S T P . .
Br1A Br 0.88242(2) 0.70651(5) 0.52115(2) 0.03263(12) Uani 0.95 1 d . . P A 1
Br1B Br 0.8855(5) 0.8126(10) 0.5152(3) 0.0369(14) Uiso 0.05 1 d . . P B 2
Br2 Br 0.93164(3) 0.750000 0.750000 0.03983(14) Uani 1 2 d S T P . .
N1 N 0.81935(18) 0.3612(3) 0.46083(11) 0.0324(6) Uani 1 1 d . . . . .
C2 C 0.8296(2) 0.1956(4) 0.46599(14) 0.0386(8) Uani 1 1 d . . . . .
H2 H 0.801289 0.140659 0.498233 0.046 Uiso 1 1 calc R U . . .
C3 C 0.8800(3) 0.1012(4) 0.42622(15) 0.0479(9) Uani 1 1 d . . . . .
H3 H 0.886745 -0.016198 0.431522 0.057 Uiso 1 1 calc R U . . .
C4 C 0.9202(3) 0.1793(5) 0.37871(15) 0.0474(9) Uani 1 1 d . . . . .
H4 H 0.954701 0.116684 0.350654 0.057 Uiso 1 1 calc R U . . .
C5 C 0.9095(2) 0.3481(4) 0.37296(14) 0.0391(8) Uani 1 1 d . . . . .
H5 H 0.936397 0.404752 0.340611 0.047 Uiso 1 1 calc R U . . .
C6 C 0.8595(2) 0.4359(4) 0.41410(13) 0.0347(7) Uani 1 1 d . . . . .
H6 H 0.852927 0.553644 0.409616 0.042 Uiso 1 1 calc R U . . .
N11 N 0.68532(17) 0.6361(3) 0.58775(11) 0.0312(6) Uani 1 1 d . . . . .
C12 C 0.7358(2) 0.7012(4) 0.63243(12) 0.0333(7) Uani 1 1 d . . . . .
H12 H 0.801828 0.679010 0.634291 0.040 Uiso 1 1 calc R U . . .
C13 C 0.6957(2) 0.7975(4) 0.67498(14) 0.0388(8) Uani 1 1 d . . . . .
H13 H 0.733486 0.840055 0.705820 0.047 Uiso 1 1 calc R U . . .
C14 C 0.6003(3) 0.8325(5) 0.67287(16) 0.0470(9) Uani 1 1 d . . . . .
H14 H 0.571453 0.902137 0.701314 0.056 Uiso 1 1 calc R U . . .
C15 C 0.5475(2) 0.7635(4) 0.62818(14) 0.0420(8) Uani 1 1 d . . . . .
H15 H 0.481051 0.781614 0.626438 0.050 Uiso 1 1 calc R U . . .
C16 C 0.5912(2) 0.6695(4) 0.58672(14) 0.0372(7) Uani 1 1 d . . . . .
H16 H 0.554258 0.625493 0.555772 0.045 Uiso 1 1 calc R U . . .

loop_
_atom_site_aniso_label
_atom_site_aniso_U_11
_atom_site_aniso_U_22
_atom_site_aniso_U_33
_atom_site_aniso_U_23
_atom_site_aniso_U_13
_atom_site_aniso_U_12
Al1 0.0309(7) 0.0346(7) 0.0248(6) 0.000 0.000 -0.0002(5)
Br1A 0.03052(18) 0.0376(2) 0.02980(18) 0.00603(13) -0.00164(13) -0.00564(14)
Br2 0.0354(2) 0.0562(3) 0.0279(2) 0.0120(2) 0.000 0.000
N1 0.0329(13) 0.0377(15) 0.0266(13) 0.0022(11) 0.0047(11) 0.0014(12)
C2 0.0432(19) 0.0417(19) 0.0307(17) 0.0069(14) 0.0097(14) 0.0034(15)
C3 0.061(2) 0.0354(19) 0.048(2) 0.0020(15) 0.0184(18) 0.0075(17)
C4 0.053(2) 0.050(2) 0.0399(19) -0.0010(16) 0.0182(17) 0.0098(17)
C5 0.0426(19) 0.046(2) 0.0285(16) 0.0038(14) 0.0100(14) -0.0016(15)
C6 0.0363(17) 0.0394(18) 0.0285(16) 0.0040(13) 0.0050(14) -0.0016(14)
N11 0.0323(13) 0.0338(14) 0.0274(13) -0.0027(11) -0.0039(11) 0.0010(11)
C12 0.0320(16) 0.0398(18) 0.0282(15) -0.0009(13) -0.0064(13) -0.0008(13)
C13 0.0459(19) 0.0418(19) 0.0288(16) -0.0034(14) -0.0078(14) 0.0017(15)
C14 0.055(2) 0.044(2) 0.042(2) -0.0118(16) -0.0018(17) 0.0112(17)
C15 0.0332(17) 0.052(2) 0.0405(19) -0.0084(16) -0.0068(15) 0.0106(15)
C16 0.0325(16) 0.0437(19) 0.0354(17) -0.0068(14) -0.0099(14) 0.0032(14)

loop_
_atom_type_symbol
_atom_type_description
_atom_type_scat_dispersion_real
_atom_type_scat_dispersion_imag
_atom_type_scat_source
C C 0.0033 0.0016 'International Tables Vol C Tables 4.2.6.8 and 6.1.1.4'
H H 0.0000 0.0000 'International Tables Vol C Tables 4.2.6.8 and 6.1.1.4'
N N 0.0061 0.0033 'International Tables Vol C Tables 4.2.6.8 and 6.1.1.4'
Al Al 0.0645 0.0514 'International Tables Vol C Tables 4.2.6.8 and 6.1.1.4'
Br Br -0.2901 2.4595 'International Tables Vol C Tables 4.2.6.8 and 6.1.1.4'

loop_
_geom_angle_atom_site_label_1
_geom_angle_atom_site_label_2
_geom_angle_atom_site_label_3
_geom_angle
_geom_angle_site_symmetry_1
_geom_angle_site_symmetry_3
_geom_angle_publ_flag
N11 Al1 N11 87.83(14) . 2_665 ?
N11 Al1 N1 177.98(11) . . ?
N11 Al1 N1 90.42(10) 2_665 . ?
N11 Al1 N1 90.42(10) . 2_665 ?
N11 Al1 N1 177.98(11) 2_665 2_665 ?
N1 Al1 N1 91.34(15) . 2_665 ?
N11 Al1 Br1A 91.89(7) . 2_665 ?
N11 Al1 Br1A 90.01(7) 2_665 2_665 ?
N1 Al1 Br1A 89.12(8) . 2_665 ?
N1 Al1 Br1A 89.04(8) 2_665 2_665 ?
N11 Al1 Br1A 90.01(7) . . ?
N11 Al1 Br1A 91.89(7) 2_665 . ?
N1 Al1 Br1A 89.04(8) . . ?
N1 Al1 Br1A 89.12(8) 2_665 . ?
Br1A Al1 Br1A 177.36(6) 2_665 . ?
C2 N1 C6 117.5(3) . . ?
C2 N1 Al1 121.3(2) . . ?
C6 N1 Al1 121.1(2) . . ?
N1 C2 C3 122.5(3) . . ?
N1 C2 H2 118.8 . . ?
C3 C2 H2 118.8 . . ?
C4 C3 C2 119.3(3) . . ?
C4 C3 H3 120.3 . . ?
C2 C3 H3 120.3 . . ?
C5 C4 C3 118.5(3) . . ?
C5 C4 H4 120.7 . . ?
C3 C4 H4 120.7 . . ?
C4 C5 C6 119.7(3) . . ?
C4 C5 H5 120.1 . . ?
C6 C5 H5 120.1 . . ?
N1 C6 C5 122.5(3) . . ?
N1 C6 H6 118.8 . . ?
C5 C6 H6 118.8 . . ?
C12 N11 C16 117.0(3) . . ?
C12 N11 Al1 121.0(2) . . ?
C16 N11 Al1 122.0(2) . . ?
N11 C12 C13 122.8(3) . . ?
N11 C12 H12 118.6 . . ?
C13 C12 H12 118.6 . . ?
C12 C13 C14 119.6(3) . . ?
C12 C13 H13 120.2 . . ?
C14 C13 H13 120.2 . . ?
C13 C14 C15 118.2(3) . . ?
C13 C14 H14 120.9 . . ?
C15 C14 H14 120.9 . . ?
C16 C15 C14 119.7(3) . . ?
C16 C15 H15 120.2 . . ?
C14 C15 H15 120.2 . . ?
N11 C16 C15 122.8(3) . . ?
N11 C16 H16 118.6 . . ?
C15 C16 H16 118.6 . . ?

loop_
_geom_bond_atom_site_label_1
_geom_bond_atom_site_label_2
_geom_bond_distance
_geom_bond_site_symmetry_2
_geom_bond_publ_flag
Al1 N11 2.046(3) . ?
Al1 N11 2.046(3) 2_665 ?
Al1 N1 2.067(3) . ?
Al1 N1 2.067(3) 2_665 ?
Al1 Br1A 2.4934(3) 2_665 ?
Al1 Br1A 2.4934(3) . ?
N1 C2 1.335(4) . ?
N1 C6 1.354(4) . ?
C2 C3 1.382(5) . ?
C2 H2 0.9500 . ?
C3 C4 1.380(5) . ?
C3 H3 0.9500 . ?
C4 C5 1.363(5) . ?
C4 H4 0.9500 . ?
C5 C6 1.372(4) . ?
C5 H5 0.9500 . ?
C6 H6 0.9500 . ?
N11 C12 1.354(4) . ?
N11 C16 1.355(4) . ?
C12 C13 1.367(4) . ?
C12 H12 0.9500 . ?
C13 C14 1.377(5) . ?
C13 H13 0.9500 . ?
C14 C15 1.384(5) . ?
C14 H14 0.9500 . ?
C15 C16 1.362(4) . ?
C15 H15 0.9500 . ?
C16 H16 0.9500 . ?

loop_
_geom_hbond_atom_site_label_D
_geom_hbond_atom_site_label_H
_geom_hbond_atom_site_label_A
_geom_hbond_distance_DH
_geom_hbond_distance_HA
_geom_hbond_distance_DA
_geom_hbond_angle_DHA
_geom_hbond_site_symmetry_A
_geom_hbond_publ_flag
C2 H2 Br1B^b 0.95 2.90 3.355(9) 110.4 1_545 yes
C2 H2 Br1B^b 0.95 2.69 3.242(7) 117.5 2_665 yes
C3 H3 Br1B^b 0.95 2.36 3.083(9) 132.4 1_545 yes
C16 H16 Br1A^a 0.95 2.91 3.380(3) 111.9 2_665 yes

loop_
_geom_torsion_atom_site_label_1
_geom_torsion_atom_site_label_2
_geom_torsion_atom_site_label_3
_geom_torsion_atom_site_label_4
_geom_torsion
_geom_torsion_site_symmetry_1
_geom_torsion_site_symmetry_2
_geom_torsion_site_symmetry_3
_geom_torsion_site_symmetry_4
_geom_torsion_publ_flag
C6 N1 C2 C3 0.8(5) . . . . ?
Al1 N1 C2 C3 -176.5(3) . . . . ?
N1 C2 C3 C4 -1.0(6) . . . . ?
C2 C3 C4 C5 0.5(6) . . . . ?
C3 C4 C5 C6 0.1(5) . . . . ?
C2 N1 C6 C5 -0.1(5) . . . . ?
Al1 N1 C6 C5 177.2(2) . . . . ?
C4 C5 C6 N1 -0.3(5) . . . . ?
C16 N11 C12 C13 -0.4(5) . . . . ?
Al1 N11 C12 C13 177.7(2) . . . . ?
N11 C12 C13 C14 -0.6(5) . . . . ?
C12 C13 C14 C15 2.0(5) . . . . ?
C13 C14 C15 C16 -2.5(6) . . . . ?
C12 N11 C16 C15 -0.1(5) . . . . ?
Al1 N11 C16 C15 -178.2(3) . . . . ?
C14 C15 C16 N11 1.6(5) . . . . ?

loop_
_platon_squeeze_void_nr
_platon_squeeze_void_average_x
_platon_squeeze_void_average_y
_platon_squeeze_void_average_z
_platon_squeeze_void_volume
_platon_squeeze_void_count_electrons
_platon_squeeze_void_content
1 0.250 -0.014 0.750 219 51 'unclear disordered solvent'
2 0.750 -0.014 0.250 219 51 'unclear disordered solvent'
